data_1539135
loop_
_publ_author_name
'Li, Danyang'
'Yu, Ming'
'Zhang, Jitan'
'Liu, Zhanxiang'
'Zhang, Yuhong'

_publ_section_title
;
 Synthesis of Benzyl Esters via Functionalization of Multiple C-H Bonds by
 Palladium Catalysis.
;
_journal_issue 21
_journal_name_full 'Organic letters'
_journal_page_first 5300
_journal_page_last 5303
_journal_paper_doi 10.1021/acs.orglett.5b02518
_journal_volume 17
_journal_year 2015
_chemical_formula_moiety 'C20 H15 Cl N2 O3'
_chemical_formula_sum 'C20 H15 Cl N2 O3'
_chemical_formula_weight 366.79
_chemical_name_systematic
;
 ? 
;
_space_group_crystal_system monoclinic
_space_group_IT_number 14
_space_group_name_Hall '-P 2yn'
_space_group_name_H-M_alt 'P 1 21/n 1'
_symmetry_space_group_name_Hall '-P 2yn'
_symmetry_space_group_name_H-M 'P 1 21/n 1'
_atom_sites_solution_hydrogens geom
_atom_sites_solution_primary direct
_atom_sites_solution_secondary difmap
_audit_creation_date 2015-06-01
_audit_creation_method
;
Olex2 1.2
(compiled 2014.03.20 svn.r2914 for OlexSys, GUI svn.r4816)
;
_cell_angle_alpha 90.00
_cell_angle_beta 111.604(13)
_cell_angle_gamma 90.00
_cell_formula_units_Z 4
_cell_length_a 16.5710(18)
_cell_length_b 5.5448(5)
_cell_length_c 20.450(2)
_cell_measurement_reflns_used 1716
_cell_measurement_temperature 293(2)
_cell_measurement_theta_max 29.2788
_cell_measurement_theta_min 3.2078
_cell_volume 1747.0(3)
_computing_cell_refinement
;
CrysAlisPro, Agilent Technologies,
Version 1.171.35.11 (release 16-05-2011 CrysAlis171 .NET)
(compiled May 16 2011,17:55:39)
;
_computing_data_collection
;
CrysAlisPro, Agilent Technologies,
Version 1.171.35.11 (release 16-05-2011 CrysAlis171 .NET)
(compiled May 16 2011,17:55:39)
;
_computing_data_reduction
;
CrysAlisPro, Agilent Technologies,
Version 1.171.35.11 (release 16-05-2011 CrysAlis171 .NET)
(compiled May 16 2011,17:55:39)
;
_computing_molecular_graphics 'Olex2 (Dolomanov et al., 2009)'
_computing_publication_material 'Olex2 (Dolomanov et al., 2009)'
_computing_structure_refinement 'ShelXL (Sheldrick, 2008)'
_computing_structure_solution 'ShelXS (Sheldrick, 2008)'
_diffrn_ambient_temperature 293.15
_diffrn_detector_area_resol_mean 10.3592
_diffrn_measured_fraction_theta_full 0.997
_diffrn_measured_fraction_theta_max 0.997
_diffrn_measurement_device_type 'Xcalibur, Atlas, Gemini ultra'
_diffrn_measurement_method '\w scans'
_diffrn_orient_matrix_UB_11 0.0456782000
_diffrn_orient_matrix_UB_12 -0.0012754000
_diffrn_orient_matrix_UB_13 0.0093201000
_diffrn_orient_matrix_UB_21 -0.0054948000
_diffrn_orient_matrix_UB_22 0.0285611000
_diffrn_orient_matrix_UB_23 -0.0351795000
_diffrn_orient_matrix_UB_31 0.0017217000
_diffrn_orient_matrix_UB_32 0.1247235000
_diffrn_orient_matrix_UB_33 0.0081772000
_diffrn_radiation_monochromator graphite
_diffrn_radiation_type MoK\a
_diffrn_radiation_wavelength 0.71073
_diffrn_reflns_av_R_equivalents 0.0251
_diffrn_reflns_av_unetI/netI 0.0321
_diffrn_reflns_limit_h_max 19
_diffrn_reflns_limit_h_min -15
_diffrn_reflns_limit_k_max 5
_diffrn_reflns_limit_k_min -6
_diffrn_reflns_limit_l_max 24
_diffrn_reflns_limit_l_min -21
_diffrn_reflns_number 6802
_diffrn_reflns_theta_full 25.35
_diffrn_reflns_theta_max 25.35
_diffrn_reflns_theta_min 3.71
_diffrn_source 'Enhance (Mo) X-ray Source'
_exptl_absorpt_coefficient_mu 0.241
_exptl_absorpt_correction_T_max 1.00000
_exptl_absorpt_correction_T_min 0.87426
_exptl_absorpt_correction_type multi-scan
_exptl_absorpt_process_details
;
CrysAlisPro, Agilent Technologies,
Version 1.171.35.11 (release 16-05-2011 CrysAlis171 .NET)
(compiled May 16 2011,17:55:39)
Empirical absorption correction using spherical harmonics,
 implemented in SCALE3 ABSPACK scaling algorithm.
;
_exptl_crystal_colour colourless
_exptl_crystal_colour_primary colourless
_exptl_crystal_density_diffrn 1.395
_exptl_crystal_density_method 'not measured'
_exptl_crystal_description block
_exptl_crystal_F_000 760
_exptl_crystal_size_max 0.49
_exptl_crystal_size_mid 0.46
_exptl_crystal_size_min 0.38
_refine_diff_density_max 0.237
_refine_diff_density_min -0.225
_refine_diff_density_rms 0.033
_refine_ls_extinction_method none
_refine_ls_goodness_of_fit_ref 1.002
_refine_ls_hydrogen_treatment constr
_refine_ls_matrix_type full
_refine_ls_number_parameters 235
_refine_ls_number_reflns 3191
_refine_ls_number_restraints 0
_refine_ls_restrained_S_all 1.002
_refine_ls_R_factor_all 0.0731
_refine_ls_R_factor_gt 0.0432
_refine_ls_shift/su_max 0.001
_refine_ls_shift/su_mean 0.000
_refine_ls_structure_factor_coef Fsqd
_refine_ls_weighting_details 'calc w=1/[\s^2^(Fo^2^)+(0.0555P)^2^+0.2825P] where P=(Fo^2^+2Fc^2^)/3'
_refine_ls_weighting_scheme calc
_refine_ls_wR_factor_gt 0.1047
_refine_ls_wR_factor_ref 0.1251
_reflns_number_gt 2116
_reflns_number_total 3191
_reflns_threshold_expression >2sigma(I)
_cod_data_source_file ol5b02518_si_002.cif
_cod_data_source_block 150601_ldy_6_129_136
_cod_depositor_comments 'Adding full bibliography for 1539135.cif.'
_cod_database_code 1539135
_chemical_oxdiff_formula 'c10 h10 n2 o8 cL1'
_reflns_odcompleteness_completeness 99.62
_reflns_odcompleteness_iscentric 1
_reflns_odcompleteness_theta 26.32
_olex2_refinement_description
;
1. Fixed Uiso
 At 1.2 times of:
  All C(H) groups, All C(H,H) groups, All N(H) groups
2.a Secondary CH2 refined with riding coordinates:
 C14(H14A,H14B)
2.b Aromatic/amide H refined with riding coordinates:
 N2(H2), C1(H1), C2(H2A), C3(H3), C4(H4), C8(H8), C10(H10), C11(H11), C16(H16),
  C17(H17), C18(H18), C19(H19), C20(H20)
;

loop_
_space_group_symop_id
_space_group_symop_operation_xyz
1 'x, y, z'
2 '-x+1/2, y+1/2, -z+1/2'
3 '-x, -y, -z'
4 'x-1/2, -y-1/2, z-1/2'

loop_
_atom_site_label
_atom_site_type_symbol
_atom_site_fract_x
_atom_site_fract_y
_atom_site_fract_z
_atom_site_U_iso_or_equiv
_atom_site_adp_type
_atom_site_occupancy
_atom_site_calc_flag
_atom_site_refinement_flags_posn
Cl1 Cl 0.83482(4) -0.02736(13) 1.02647(4) 0.0866(3) Uani 1 d .
O1 O 0.53417(11) -0.2573(3) 0.96084(10) 0.0931(6) Uani 1 d .
O2 O 0.46036(10) 0.4246(3) 0.79291(9) 0.0775(5) Uani 1 d .
O3 O 0.56359(9) 0.6554(3) 0.78134(8) 0.0694(4) Uani 1 d .
N1 N 0.33912(12) -0.0209(3) 0.83957(10) 0.0656(5) Uani 1 d .
N2 N 0.50971(11) 0.0708(3) 0.88949(9) 0.0586(5) Uani 1 d .
H2 H 0.4688 0.1528 0.8593 0.070 Uiso 1 calc R
C1 C 0.25404(16) -0.0665(4) 0.81376(13) 0.0724(7) Uani 1 d .
H1 H 0.2179 0.0388 0.7804 0.087 Uiso 1 calc R
C2 C 0.21720(16) -0.2597(4) 0.83373(13) 0.0717(7) Uani 1 d .
H2A H 0.1575 -0.2840 0.8144 0.086 Uiso 1 calc R
C3 C 0.26967(17) -0.4164(4) 0.88257(13) 0.0735(7) Uani 1 d .
H3 H 0.2463 -0.5498 0.8968 0.088 Uiso 1 calc R
C4 C 0.35761(16) -0.3738(4) 0.91041(12) 0.0675(6) Uani 1 d .
H4 H 0.3948 -0.4774 0.9437 0.081 Uiso 1 calc R
C5 C 0.38907(14) -0.1740(4) 0.88769(11) 0.0551(5) Uani 1 d .
C6 C 0.48461(15) -0.1252(4) 0.91671(12) 0.0594(6) Uani 1 d .
C7 C 0.59364(13) 0.1560(4) 0.90431(10) 0.0541(5) Uani 1 d .
C8 C 0.66542(14) 0.0396(4) 0.95342(11) 0.0600(6) Uani 1 d .
H8 H 0.6576 -0.0960 0.9772 0.072 Uiso 1 calc R
C9 C 0.74699(14) 0.1263(4) 0.96624(11) 0.0619(6) Uani 1 d .
C10 C 0.76276(15) 0.3286(4) 0.93402(13) 0.0713(7) Uani 1 d .
H10 H 0.8189 0.3863 0.9447 0.086 Uiso 1 calc R
C11 C 0.69233(15) 0.4429(4) 0.88528(13) 0.0665(6) Uani 1 d .
H11 H 0.7015 0.5797 0.8626 0.080 Uiso 1 calc R
C12 C 0.60804(13) 0.3601(4) 0.86894(11) 0.0551(5) Uani 1 d .
C13 C 0.53596(15) 0.4783(4) 0.81195(12) 0.0585(6) Uani 1 d .
C14 C 0.49884(15) 0.7690(4) 0.72157(13) 0.0743(7) Uani 1 d .
H14A H 0.4555 0.8469 0.7358 0.089 Uiso 1 calc R
H14B H 0.4701 0.6492 0.6860 0.089 Uiso 1 calc R
C15 C 0.54301(15) 0.9515(4) 0.69250(13) 0.0627(6) Uani 1 d .
C16 C 0.62121(17) 1.0525(4) 0.73270(14) 0.0703(6) Uani 1 d .
H16 H 0.6495 1.0014 0.7788 0.084 Uiso 1 calc R
C17 C 0.6581(2) 1.2291(5) 0.70529(17) 0.0897(8) Uani 1 d .
H17 H 0.7109 1.2974 0.7332 0.108 Uiso 1 calc R
C18 C 0.6177(2) 1.3042(5) 0.63750(19) 0.0978(10) Uani 1 d .
H18 H 0.6427 1.4239 0.6193 0.117 Uiso 1 calc R
C19 C 0.5408(2) 1.2039(6) 0.59659(18) 0.1070(11) Uani 1 d .
H19 H 0.5135 1.2533 0.5502 0.128 Uiso 1 calc R
C20 C 0.50325(18) 1.0282(5) 0.62417(16) 0.0935(9) Uani 1 d .
H20 H 0.4504 0.9610 0.5961 0.112 Uiso 1 calc R

loop_
_atom_site_aniso_label
_atom_site_aniso_U_11
_atom_site_aniso_U_22
_atom_site_aniso_U_33
_atom_site_aniso_U_23
_atom_site_aniso_U_13
_atom_site_aniso_U_12
Cl1 0.0558(4) 0.1129(5) 0.0748(4) 0.0072(4) 0.0050(3) 0.0125(3)
O1 0.0636(11) 0.1005(13) 0.1032(14) 0.0484(11) 0.0166(10) 0.0057(10)
O2 0.0505(10) 0.0911(11) 0.0806(11) 0.0257(9) 0.0123(9) -0.0056(8)
O3 0.0542(9) 0.0664(9) 0.0801(11) 0.0160(8) 0.0160(8) -0.0020(8)
N1 0.0553(12) 0.0712(12) 0.0665(12) 0.0118(10) 0.0179(10) 0.0024(9)
N2 0.0450(10) 0.0699(11) 0.0579(11) 0.0124(9) 0.0156(9) 0.0030(9)
C1 0.0532(14) 0.0818(16) 0.0744(16) 0.0120(13) 0.0143(13) 0.0019(12)
C2 0.0582(14) 0.0827(17) 0.0719(16) -0.0021(13) 0.0213(13) -0.0111(13)
C3 0.0745(17) 0.0729(15) 0.0776(17) 0.0043(13) 0.0332(14) -0.0153(13)
C4 0.0685(16) 0.0683(14) 0.0673(15) 0.0102(12) 0.0268(13) -0.0003(12)
C5 0.0549(13) 0.0612(12) 0.0520(12) 0.0024(10) 0.0232(10) 0.0030(11)
C6 0.0570(13) 0.0645(13) 0.0574(13) 0.0088(11) 0.0219(11) 0.0044(11)
C7 0.0485(12) 0.0653(13) 0.0482(12) -0.0044(10) 0.0173(10) 0.0015(10)
C8 0.0522(13) 0.0725(14) 0.0525(13) 0.0008(11) 0.0158(11) 0.0027(11)
C9 0.0504(13) 0.0758(15) 0.0525(13) -0.0060(11) 0.0107(11) 0.0061(11)
C10 0.0474(13) 0.0805(16) 0.0774(16) -0.0090(13) 0.0127(12) -0.0087(12)
C11 0.0536(14) 0.0663(13) 0.0754(16) -0.0007(12) 0.0188(12) -0.0073(11)
C12 0.0497(12) 0.0578(12) 0.0568(13) -0.0046(10) 0.0187(10) -0.0010(10)
C13 0.0539(14) 0.0591(13) 0.0615(14) 0.0005(11) 0.0202(11) -0.0023(11)
C14 0.0573(14) 0.0760(15) 0.0805(17) 0.0198(13) 0.0146(13) 0.0010(12)
C15 0.0569(14) 0.0618(13) 0.0718(15) 0.0088(12) 0.0265(12) 0.0090(11)
C16 0.0730(17) 0.0698(14) 0.0721(16) -0.0026(12) 0.0315(14) -0.0057(13)
C17 0.089(2) 0.0870(19) 0.106(2) -0.0049(17) 0.0507(19) -0.0175(16)
C18 0.104(3) 0.0860(19) 0.130(3) 0.0271(19) 0.074(2) 0.0065(18)
C19 0.090(2) 0.128(3) 0.106(2) 0.053(2) 0.039(2) 0.016(2)
C20 0.0698(18) 0.108(2) 0.092(2) 0.0291(17) 0.0174(16) 0.0012(15)

loop_
_atom_type_symbol
_atom_type_description
_atom_type_scat_dispersion_real
_atom_type_scat_dispersion_imag
_atom_type_scat_source
C C 0.0033 0.0016 'International Tables Vol C Tables 4.2.6.8 and 6.1.1.4'
H H 0.0000 0.0000 'International Tables Vol C Tables 4.2.6.8 and 6.1.1.4'
Cl Cl 0.1484 0.1585 'International Tables Vol C Tables 4.2.6.8 and 6.1.1.4'
N N 0.0061 0.0033 'International Tables Vol C Tables 4.2.6.8 and 6.1.1.4'
O O 0.0106 0.0060 'International Tables Vol C Tables 4.2.6.8 and 6.1.1.4'

loop_
_geom_angle_atom_site_label_1
_geom_angle_atom_site_label_2
_geom_angle_atom_site_label_3
_geom_angle
C13 O3 C14 116.30(17)
C5 N1 C1 116.7(2)
C6 N2 H2 116.0
C6 N2 C7 128.03(18)
C7 N2 H2 116.0
N1 C1 H1 118.2
N1 C1 C2 123.6(2)
C2 C1 H1 118.2
C1 C2 H2A 120.6
C1 C2 C3 118.8(2)
C3 C2 H2A 120.6
C2 C3 H3 120.5
C2 C3 C4 119.0(2)
C4 C3 H3 120.5
C3 C4 H4 120.9
C3 C4 C5 118.3(2)
C5 C4 H4 120.9
N1 C5 C4 123.6(2)
N1 C5 C6 117.18(19)
C4 C5 C6 119.2(2)
O1 C6 N2 124.2(2)
O1 C6 C5 120.8(2)
N2 C6 C5 114.97(18)
N2 C7 C8 121.1(2)
N2 C7 C12 120.31(18)
C8 C7 C12 118.58(19)
C7 C8 H8 120.2
C9 C8 C7 119.6(2)
C9 C8 H8 120.2
C8 C9 Cl1 118.23(19)
C8 C9 C10 123.0(2)
C10 C9 Cl1 118.74(18)
C9 C10 H10 121.2
C9 C10 C11 117.5(2)
C11 C10 H10 121.2
C10 C11 H11 119.0
C10 C11 C12 122.1(2)
C12 C11 H11 119.0
C7 C12 C13 121.30(19)
C11 C12 C7 119.1(2)
C11 C12 C13 119.5(2)
O2 C13 O3 121.8(2)
O2 C13 C12 126.0(2)
O3 C13 C12 112.26(19)
O3 C14 H14A 110.1
O3 C14 H14B 110.1
O3 C14 C15 108.22(18)
H14A C14 H14B 108.4
C15 C14 H14A 110.1
C15 C14 H14B 110.1
C16 C15 C14 122.1(2)
C16 C15 C20 118.4(2)
C20 C15 C14 119.5(2)
C15 C16 H16 119.7
C15 C16 C17 120.6(3)
C17 C16 H16 119.7
C16 C17 H17 119.9
C18 C17 C16 120.3(3)
C18 C17 H17 119.9
C17 C18 H18 120.0
C19 C18 C17 120.0(3)
C19 C18 H18 120.0
C18 C19 H19 120.1
C18 C19 C20 119.8(3)
C20 C19 H19 120.1
C15 C20 C19 120.9(3)
C15 C20 H20 119.6
C19 C20 H20 119.6

loop_
_geom_bond_atom_site_label_1
_geom_bond_atom_site_label_2
_geom_bond_distance
Cl1 C9 1.744(2)
O1 C6 1.216(2)
O2 C13 1.204(3)
O3 C13 1.333(3)
O3 C14 1.441(3)
N1 C1 1.335(3)
N1 C5 1.332(3)
N2 H2 0.8600
N2 C6 1.354(3)
N2 C7 1.392(3)
C1 H1 0.9300
C1 C2 1.367(3)
C2 H2A 0.9300
C2 C3 1.367(3)
C3 H3 0.9300
C3 C4 1.376(3)
C4 H4 0.9300
C4 C5 1.376(3)
C5 C6 1.497(3)
C7 C8 1.400(3)
C7 C12 1.410(3)
C8 H8 0.9300
C8 C9 1.366(3)
C9 C10 1.374(3)
C10 H10 0.9300
C10 C11 1.379(3)
C11 H11 0.9300
C11 C12 1.389(3)
C12 C13 1.480(3)
C14 H14A 0.9700
C14 H14B 0.9700
C14 C15 1.494(3)
C15 C16 1.373(3)
C15 C20 1.375(3)
C16 H16 0.9300
C16 C17 1.378(3)
C17 H17 0.9300
C17 C18 1.364(4)
C18 H18 0.9300
C18 C19 1.359(4)
C19 H19 0.9300
C19 C20 1.383(4)
C20 H20 0.9300

loop_
_geom_torsion_atom_site_label_1
_geom_torsion_atom_site_label_2
_geom_torsion_atom_site_label_3
_geom_torsion_atom_site_label_4
_geom_torsion
Cl1 C9 C10 C11 178.34(18)
O3 C14 C15 C16 -23.3(3)
O3 C14 C15 C20 159.0(2)
N1 C1 C2 C3 -0.2(4)
N1 C5 C6 O1 180.0(2)
N1 C5 C6 N2 -0.8(3)
N2 C7 C8 C9 179.33(19)
N2 C7 C12 C11 179.3(2)
N2 C7 C12 C13 -4.5(3)
C1 N1 C5 C4 1.1(3)
C1 N1 C5 C6 179.7(2)
C1 C2 C3 C4 0.5(4)
C2 C3 C4 C5 0.0(4)
C3 C4 C5 N1 -0.8(3)
C3 C4 C5 C6 -179.4(2)
C4 C5 C6 O1 -1.3(3)
C4 C5 C6 N2 177.9(2)
C5 N1 C1 C2 -0.5(4)
C6 N2 C7 C8 -1.1(3)
C6 N2 C7 C12 177.8(2)
C7 N2 C6 O1 1.5(4)
C7 N2 C6 C5 -177.71(19)
C7 C8 C9 Cl1 -178.72(16)
C7 C8 C9 C10 1.4(3)
C7 C12 C13 O2 4.0(4)
C7 C12 C13 O3 -174.90(18)
C8 C7 C12 C11 -1.8(3)
C8 C7 C12 C13 174.47(19)
C8 C9 C10 C11 -1.8(4)
C9 C10 C11 C12 0.3(4)
C10 C11 C12 C7 1.4(3)
C10 C11 C12 C13 -174.9(2)
C11 C12 C13 O2 -179.7(2)
C11 C12 C13 O3 1.3(3)
C12 C7 C8 C9 0.4(3)
C13 O3 C14 C15 -176.92(19)
C14 O3 C13 O2 -3.6(3)
C14 O3 C13 C12 175.36(19)
C14 C15 C16 C17 -176.7(2)
C14 C15 C20 C19 177.4(3)
C15 C16 C17 C18 -0.6(4)
C16 C15 C20 C19 -0.3(4)
C16 C17 C18 C19 -0.3(5)
C17 C18 C19 C20 0.8(5)
C18 C19 C20 C15 -0.5(5)
C20 C15 C16 C17 0.9(4)
